data_7060913
loop_
_publ_author_name
'el-Krim Sandeli, Abd'
'Khiri-Meribout, Naima'
'Benzerka, Saida'
'Boulebd, Houssem'
'G\"urb\"uz, Nevin'
'\"Ozdemir, Nam\?ik'
'\"Ozdemir, \.Ismail'

_publ_section_title
;
 Synthesis, structures, DFT calculations, and catalytic application in the
 direct arylation of five-membered heteroarenes with aryl bromides of
 novel palladium-N-heterocyclic carbene PEPPSI-type complexes
;
_journal_issue 38
_journal_name_full 'New Journal of Chemistry'
_journal_page_first 17878
_journal_page_last 17892
_journal_paper_doi 10.1039/D1NJ03388C
_journal_volume 45
_journal_year 2021
_chemical_formula_moiety 'C35 H33 Br2 N3 Pd'
_chemical_formula_sum 'C35 H33 Br2 N3 Pd'
_chemical_formula_weight 761.86
_space_group_crystal_system monoclinic
_space_group_IT_number 14
_space_group_name_Hall '-P 2yn'
_space_group_name_H-M_alt 'P 1 21/n 1'
_atom_sites_solution_hydrogens geom
_atom_sites_solution_primary direct
_atom_sites_solution_secondary difmap
_audit_creation_method SHELXL-2018/3
_audit_update_record
;
2021-03-28 deposited with the CCDC.	2021-08-25 downloaded from the CCDC.
;
_cell_angle_alpha 90
_cell_angle_beta 106.685(6)
_cell_angle_gamma 90
_cell_formula_units_Z 4
_cell_length_a 14.9802(13)
_cell_length_b 11.0510(7)
_cell_length_c 20.2398(15)
_cell_measurement_reflns_used 20039
_cell_measurement_temperature 296(2)
_cell_measurement_theta_max 28.28
_cell_measurement_theta_min 1.84
_cell_volume 3209.6(4)
_computing_cell_refinement X-AREA
_computing_data_collection 'X-AREA (Stoe & Cie, 2002)'
_computing_data_reduction 'X-RED32 (Stoe & Cie, 2002)'
_computing_molecular_graphics 'OLEX2 (Dolomanov et al., 2009)'
_computing_publication_material 'OLEX2 (Dolomanov et al., 2009) and PLATON (Spek, 2009)'
_computing_structure_refinement 'SHELXL-2018/3 (Sheldrick, 2015)'
_computing_structure_solution 'SIR-2019 (Burla et al., 2015)'
_diffrn_ambient_temperature 296(2)
_diffrn_detector_area_resol_mean 6.67
_diffrn_measured_fraction_theta_full 1.000
_diffrn_measured_fraction_theta_max 0.990
_diffrn_measurement_device_type 'STOE IPDS 2'
_diffrn_measurement_method '\w scans'
_diffrn_radiation_collimation '0.5 mm diameter, multiple pinhole'
_diffrn_radiation_monochromator 'plane graphite'
_diffrn_radiation_type MoK\a
_diffrn_radiation_wavelength 0.71073
_diffrn_reflns_av_R_equivalents 0.2489
_diffrn_reflns_av_unetI/netI 0.2164
_diffrn_reflns_Laue_measured_fraction_full 1.000
_diffrn_reflns_Laue_measured_fraction_max 0.990
_diffrn_reflns_limit_h_max 19
_diffrn_reflns_limit_h_min -19
_diffrn_reflns_limit_k_max 14
_diffrn_reflns_limit_k_min -14
_diffrn_reflns_limit_l_max 26
_diffrn_reflns_limit_l_min -26
_diffrn_reflns_number 36397
_diffrn_reflns_point_group_measured_fraction_full 1.000
_diffrn_reflns_point_group_measured_fraction_max 0.990
_diffrn_reflns_theta_full 25.242
_diffrn_reflns_theta_max 27.956
_diffrn_reflns_theta_min 1.993
_diffrn_source 'sealed X-ray tube, 12 x 0.4 mm long-fine focus'
_exptl_absorpt_coefficient_mu 3.096
_exptl_absorpt_correction_T_max 0.8967
_exptl_absorpt_correction_T_min 0.5504
_exptl_absorpt_correction_type integration
_exptl_absorpt_process_details 'X-RED32 (Stoe & Cie, 2002)'
_exptl_crystal_colour yellow
_exptl_crystal_density_diffrn 1.577
_exptl_crystal_description prism
_exptl_crystal_F_000 1520
_exptl_crystal_size_max 0.350
_exptl_crystal_size_mid 0.080
_exptl_crystal_size_min 0.040
_refine_diff_density_max 1.063
_refine_diff_density_min -0.686
_refine_diff_density_rms 0.122
_refine_ls_extinction_method none
_refine_ls_goodness_of_fit_ref 0.972
_refine_ls_hydrogen_treatment constr
_refine_ls_matrix_type full
_refine_ls_number_parameters 373
_refine_ls_number_reflns 7650
_refine_ls_number_restraints 0
_refine_ls_restrained_S_all 0.972
_refine_ls_R_factor_all 0.2310
_refine_ls_R_factor_gt 0.0927
_refine_ls_shift/su_max 0.000
_refine_ls_shift/su_mean 0.000
_refine_ls_structure_factor_coef Fsqd
_refine_ls_weighting_details 'w=1/[\s^2^(Fo^2^)+(0.0355P)^2^] where P=(Fo^2^+2Fc^2^)/3'
_refine_ls_weighting_scheme calc
_refine_ls_wR_factor_gt 0.1253
_refine_ls_wR_factor_ref 0.1641
_reflns_Friedel_coverage 0.000
_reflns_number_gt 3046
_reflns_number_total 7650
_reflns_threshold_expression 'I > 2\s(I)'
_cod_data_source_file d1nj03388c2.cif
_cod_data_source_block namiko207
_cod_depositor_comments 'Adding full bibliography for 7060913--7060915.cif.'
_cod_original_sg_symbol_H-M 'P 21/n'
_cod_database_code 7060913
_shelx_shelxl_version_number 2018/3
_shelx_space_group_comment
;
The symmetry employed for this shelxl refinement is uniquely defined
by the following loop, which should always be used as a source of
symmetry information in preference to the above space-group names.
They are only intended as comments.
;
_shelx_estimated_absorpt_t_min 0.410
_shelx_estimated_absorpt_t_max 0.886

loop_
_space_group_symop_operation_xyz
'x, y, z'
'-x+1/2, y+1/2, -z+1/2'
'-x, -y, -z'
'x-1/2, -y-1/2, z-1/2'

loop_
_atom_site_label
_atom_site_type_symbol
_atom_site_fract_x
_atom_site_fract_y
_atom_site_fract_z
_atom_site_U_iso_or_equiv
_atom_site_adp_type
_atom_site_occupancy
_atom_site_site_symmetry_order
_atom_site_calc_flag
_atom_site_refinement_flags_posn
_atom_site_refinement_flags_adp
_atom_site_refinement_flags_occupancy
_atom_site_disorder_assembly
_atom_site_disorder_group
Pd1 Pd 0.61142(6) 0.22021(8) 0.19763(4) 0.0378(2) Uani 1 1 d . . . . .
Br1 Br 0.76731(8) 0.30670(13) 0.21817(6) 0.0635(4) Uani 1 1 d . . . . .
Br2 Br 0.45247(10) 0.14879(15) 0.18103(7) 0.0785(5) Uani 1 1 d . . . . .
N1 N 0.5996(5) 0.4202(8) 0.2921(4) 0.034(2) Uani 1 1 d . . . . .
N2 N 0.6227(5) 0.2457(6) 0.3470(4) 0.030(2) Uani 1 1 d . . . . .
N3 N 0.6200(7) 0.1405(10) 0.1054(4) 0.054(3) Uani 1 1 d . . . . .
C1 C 0.6068(6) 0.2984(10) 0.2838(5) 0.038(2) Uani 1 1 d . . . . .
C2 C 0.6107(6) 0.4468(10) 0.3620(5) 0.037(3) Uani 1 1 d . . . . .
C3 C 0.6114(7) 0.5558(9) 0.3960(5) 0.044(3) Uani 1 1 d . . . . .
H3 H 0.602568 0.628412 0.371837 0.052 Uiso 1 1 calc R U . . .
C4 C 0.6258(7) 0.5545(10) 0.4675(5) 0.044(3) Uani 1 1 d . . . . .
C5 C 0.6258(10) 0.6702(11) 0.5058(6) 0.070(4) Uani 1 1 d . . . . .
H5A H 0.605925 0.735323 0.473547 0.106 Uiso 1 1 calc R U . . .
H5B H 0.687542 0.686413 0.534912 0.106 Uiso 1 1 calc R U . . .
H5C H 0.583839 0.663199 0.533687 0.106 Uiso 1 1 calc R U . . .
C6 C 0.6376(7) 0.4406(10) 0.5026(5) 0.042(3) Uani 1 1 d . . . . .
C7 C 0.6560(9) 0.4369(11) 0.5807(5) 0.064(4) Uani 1 1 d . . . . .
H7A H 0.607840 0.480561 0.593149 0.096 Uiso 1 1 calc R U . . .
H7B H 0.715274 0.473500 0.602456 0.096 Uiso 1 1 calc R U . . .
H7C H 0.656479 0.354374 0.595537 0.096 Uiso 1 1 calc R U . . .
C8 C 0.6408(7) 0.3327(10) 0.4685(5) 0.047(3) Uani 1 1 d . . . . .
H8 H 0.652113 0.259901 0.492570 0.056 Uiso 1 1 calc R U . . .
C9 C 0.6264(7) 0.3357(9) 0.3966(4) 0.033(2) Uani 1 1 d . . . . .
C10 C 0.5810(7) 0.5081(10) 0.2365(5) 0.042(3) Uani 1 1 d . . . . .
H10A H 0.579426 0.466727 0.193913 0.051 Uiso 1 1 calc R U . . .
H10B H 0.631795 0.566020 0.245956 0.051 Uiso 1 1 calc R U . . .
C11 C 0.4911(8) 0.5752(10) 0.2267(5) 0.043(3) Uani 1 1 d . . . . .
C12 C 0.4124(7) 0.5217(11) 0.2380(5) 0.050(3) Uani 1 1 d . . . . .
H12 H 0.414925 0.440454 0.250469 0.059 Uiso 1 1 calc R U . . .
C13 C 0.3298(9) 0.5862(12) 0.2312(6) 0.059(3) Uani 1 1 d . . . . .
H13 H 0.278243 0.546992 0.237958 0.071 Uiso 1 1 calc R U . . .
C14 C 0.3243(8) 0.7090(12) 0.2144(5) 0.054(3) Uani 1 1 d . . . . .
C15 C 0.2374(9) 0.7807(13) 0.2151(6) 0.073(4) Uani 1 1 d . . . . .
H15A H 0.248652 0.865462 0.210806 0.110 Uiso 1 1 calc R U . . .
H15B H 0.223178 0.766327 0.257768 0.110 Uiso 1 1 calc R U . . .
H15C H 0.185879 0.755399 0.177286 0.110 Uiso 1 1 calc R U . . .
C16 C 0.4015(9) 0.7619(10) 0.2013(5) 0.055(3) Uani 1 1 d . . . . .
H16 H 0.398466 0.842704 0.188093 0.066 Uiso 1 1 calc R U . . .
C17 C 0.4836(8) 0.6971(10) 0.2074(5) 0.052(3) Uani 1 1 d . . . . .
H17 H 0.534132 0.735771 0.198550 0.063 Uiso 1 1 calc R U . . .
C18 C 0.6371(6) 0.1135(9) 0.3593(5) 0.032(2) Uani 1 1 d . . . . .
H18 H 0.645836 0.079121 0.316967 0.039 Uiso 1 1 calc R U . . .
C19 C 0.7274(7) 0.0918(9) 0.4159(5) 0.038(2) Uani 1 1 d . . . . .
C20 C 0.8091(8) 0.1307(11) 0.4063(6) 0.055(3) Uani 1 1 d . . . . .
H20 H 0.808490 0.165169 0.364241 0.066 Uiso 1 1 calc R U . . .
C21 C 0.8929(9) 0.1201(13) 0.4575(8) 0.074(4) Uani 1 1 d . . . . .
H21 H 0.947726 0.148416 0.450070 0.089 Uiso 1 1 calc R U . . .
C22 C 0.8947(11) 0.0657(15) 0.5215(7) 0.081(5) Uani 1 1 d . . . . .
H22 H 0.949953 0.060321 0.557026 0.098 Uiso 1 1 calc R U . . .
C23 C 0.8143(9) 0.0221(12) 0.5294(6) 0.062(4) Uani 1 1 d . . . . .
H23 H 0.814991 -0.016868 0.570261 0.075 Uiso 1 1 calc R U . . .
C24 C 0.7313(8) 0.0341(10) 0.4782(5) 0.048(3) Uani 1 1 d . . . . .
H24 H 0.676980 0.003316 0.485230 0.057 Uiso 1 1 calc R U . . .
C25 C 0.5500(7) 0.0530(9) 0.3698(4) 0.033(2) Uani 1 1 d . . . . .
C26 C 0.5408(7) -0.0725(10) 0.3594(5) 0.048(3) Uani 1 1 d . . . . .
H26 H 0.586682 -0.114351 0.346099 0.058 Uiso 1 1 calc R U . . .
C27 C 0.4658(8) -0.1351(11) 0.3684(6) 0.056(3) Uani 1 1 d . . . . .
H27 H 0.461260 -0.218270 0.361102 0.067 Uiso 1 1 calc R U . . .
C28 C 0.3976(8) -0.0744(11) 0.3881(5) 0.049(3) Uani 1 1 d . . . . .
H28 H 0.347018 -0.115867 0.395096 0.059 Uiso 1 1 calc R U . . .
C29 C 0.4056(8) 0.0494(12) 0.3973(6) 0.057(3) Uani 1 1 d . . . . .
H29 H 0.359013 0.091507 0.409607 0.068 Uiso 1 1 calc R U . . .
C30 C 0.4809(7) 0.1118(10) 0.3888(6) 0.048(3) Uani 1 1 d . . . . .
H30 H 0.484956 0.195005 0.395998 0.057 Uiso 1 1 calc R U . . .
C31 C 0.6248(9) 0.0198(13) 0.0989(7) 0.067(4) Uani 1 1 d . . . . .
H31 H 0.625303 -0.030385 0.135901 0.081 Uiso 1 1 calc R U . . .
C32 C 0.6291(10) -0.0302(15) 0.0360(8) 0.082(5) Uani 1 1 d . . . . .
H32 H 0.633196 -0.113550 0.031086 0.098 Uiso 1 1 calc R U . . .
C33 C 0.6271(9) 0.0450(19) -0.0172(7) 0.083(5) Uani 1 1 d . . . . .
H33 H 0.626514 0.012104 -0.059603 0.099 Uiso 1 1 calc R U . . .
C34 C 0.6261(10) 0.1680(17) -0.0103(6) 0.083(5) Uani 1 1 d . . . . .
H34 H 0.627394 0.219771 -0.046192 0.099 Uiso 1 1 calc R U . . .
C35 C 0.6229(9) 0.2105(13) 0.0523(6) 0.068(4) Uani 1 1 d . . . . .
H35 H 0.622801 0.293897 0.058339 0.082 Uiso 1 1 calc R U . . .

loop_
_atom_site_aniso_label
_atom_site_aniso_U_11
_atom_site_aniso_U_22
_atom_site_aniso_U_33
_atom_site_aniso_U_23
_atom_site_aniso_U_13
_atom_site_aniso_U_12
Pd1 0.0481(5) 0.0365(4) 0.0336(4) -0.0029(4) 0.0193(3) 0.0019(5)
Br1 0.0596(8) 0.0692(11) 0.0727(8) -0.0010(7) 0.0366(7) -0.0033(7)
Br2 0.0693(9) 0.1071(14) 0.0643(8) -0.0300(8) 0.0276(7) -0.0316(8)
N1 0.045(5) 0.032(5) 0.028(4) 0.002(4) 0.014(4) 0.002(4)
N2 0.040(5) 0.022(5) 0.030(4) -0.002(3) 0.015(3) -0.003(3)
N3 0.065(6) 0.058(8) 0.047(5) -0.009(5) 0.029(5) 0.002(5)
C1 0.032(5) 0.035(7) 0.047(6) 0.006(5) 0.014(4) -0.005(5)
C2 0.032(6) 0.035(7) 0.046(6) 0.003(5) 0.014(5) 0.000(5)
C3 0.066(8) 0.020(6) 0.046(6) -0.002(5) 0.018(5) 0.003(5)
C4 0.044(6) 0.043(7) 0.047(6) -0.017(5) 0.017(5) -0.007(5)
C5 0.104(11) 0.044(8) 0.066(8) -0.024(6) 0.027(7) 0.005(7)
C6 0.044(6) 0.047(7) 0.037(5) -0.006(5) 0.017(5) -0.003(5)
C7 0.105(10) 0.051(8) 0.042(6) -0.016(6) 0.030(7) -0.005(7)
C8 0.064(7) 0.040(7) 0.045(6) -0.006(5) 0.030(5) -0.003(6)
C9 0.046(6) 0.031(6) 0.027(5) -0.008(4) 0.016(4) -0.006(5)
C10 0.058(7) 0.034(7) 0.039(5) 0.003(5) 0.022(5) -0.001(5)
C11 0.046(7) 0.039(7) 0.044(6) 0.003(5) 0.012(5) 0.002(5)
C12 0.045(7) 0.044(8) 0.058(7) 0.001(6) 0.013(6) 0.000(6)
C13 0.066(9) 0.051(9) 0.059(7) 0.016(6) 0.014(6) 0.003(7)
C14 0.059(8) 0.053(8) 0.043(6) -0.004(6) 0.003(5) 0.004(7)
C15 0.081(9) 0.070(9) 0.067(8) 0.012(8) 0.018(7) 0.024(8)
C16 0.076(8) 0.028(7) 0.057(7) 0.016(5) 0.016(6) 0.008(6)
C17 0.070(8) 0.027(7) 0.058(7) 0.015(5) 0.015(6) 0.001(6)
C18 0.034(6) 0.023(6) 0.045(5) -0.004(4) 0.019(5) -0.004(4)
C19 0.054(7) 0.024(6) 0.048(6) 0.003(5) 0.033(5) 0.003(5)
C20 0.048(7) 0.060(9) 0.060(7) 0.018(6) 0.019(6) 0.008(6)
C21 0.052(8) 0.068(11) 0.103(11) 0.000(8) 0.023(8) -0.003(7)
C22 0.072(11) 0.094(13) 0.067(9) -0.001(8) 0.005(8) 0.029(9)
C23 0.051(8) 0.078(10) 0.051(7) 0.007(6) 0.005(6) 0.011(7)
C24 0.058(8) 0.049(8) 0.043(6) 0.005(5) 0.026(6) -0.006(6)
C25 0.040(6) 0.030(6) 0.028(5) 0.007(4) 0.010(4) 0.005(5)
C26 0.046(7) 0.040(7) 0.072(7) -0.001(6) 0.040(6) 0.010(5)
C27 0.056(8) 0.032(7) 0.083(8) -0.009(6) 0.027(7) -0.007(6)
C28 0.049(7) 0.046(8) 0.059(7) 0.005(6) 0.025(6) -0.009(6)
C29 0.055(8) 0.055(9) 0.068(8) -0.009(6) 0.029(6) 0.005(6)
C30 0.043(7) 0.028(6) 0.083(8) -0.005(6) 0.035(6) -0.005(5)
C31 0.078(10) 0.062(10) 0.071(9) -0.017(7) 0.036(7) -0.001(7)
C32 0.097(12) 0.071(12) 0.086(11) -0.040(9) 0.041(9) -0.016(9)
C33 0.058(9) 0.130(17) 0.056(9) -0.035(10) 0.011(7) -0.010(10)
C34 0.107(12) 0.097(14) 0.051(8) -0.001(8) 0.033(8) 0.015(10)
C35 0.105(10) 0.057(10) 0.051(6) 0.001(7) 0.036(7) 0.016(8)

loop_
_atom_type_symbol
_atom_type_description
_atom_type_scat_dispersion_real
_atom_type_scat_dispersion_imag
_atom_type_scat_source
C C 0.0033 0.0016 'International Tables Vol C Tables 4.2.6.8 and 6.1.1.4'
H H 0.0000 0.0000 'International Tables Vol C Tables 4.2.6.8 and 6.1.1.4'
Br Br -0.2901 2.4595 'International Tables Vol C Tables 4.2.6.8 and 6.1.1.4'
N N 0.0061 0.0033 'International Tables Vol C Tables 4.2.6.8 and 6.1.1.4'
Pd Pd -0.9988 1.0072 'International Tables Vol C Tables 4.2.6.8 and 6.1.1.4'

loop_
_geom_angle_atom_site_label_1
_geom_angle_atom_site_label_2
_geom_angle_atom_site_label_3
_geom_angle
_geom_angle_site_symmetry_1
_geom_angle_site_symmetry_3
_geom_angle_publ_flag
C1 Pd1 N3 178.1(4) . . ?
C1 Pd1 Br2 89.0(3) . . ?
N3 Pd1 Br2 92.8(3) . . ?
C1 Pd1 Br1 87.3(3) . . ?
N3 Pd1 Br1 90.9(3) . . ?
Br2 Pd1 Br1 175.41(7) . . ?
C1 N1 C2 109.8(8) . . ?
C1 N1 C10 124.7(8) . . ?
C2 N1 C10 125.5(8) . . ?
C1 N2 C9 109.2(8) . . ?
C1 N2 C18 123.7(8) . . ?
C9 N2 C18 127.0(7) . . ?
C35 N3 C31 118.7(10) . . ?
C35 N3 Pd1 119.8(9) . . ?
C31 N3 Pd1 121.5(8) . . ?
N2 C1 N1 107.7(8) . . ?
N2 C1 Pd1 127.2(7) . . ?
N1 C1 Pd1 124.6(7) . . ?
C3 C2 C9 122.5(9) . . ?
C3 C2 N1 131.5(10) . . ?
C9 C2 N1 105.9(9) . . ?
C2 C3 C4 118.8(10) . . ?
C2 C3 H3 120.6 . . ?
C4 C3 H3 120.6 . . ?
C3 C4 C6 118.9(9) . . ?
C3 C4 C5 120.3(10) . . ?
C6 C4 C5 120.8(10) . . ?
C4 C5 H5A 109.5 . . ?
C4 C5 H5B 109.5 . . ?
H5A C5 H5B 109.5 . . ?
C4 C5 H5C 109.5 . . ?
H5A C5 H5C 109.5 . . ?
H5B C5 H5C 109.5 . . ?
C8 C6 C4 121.7(10) . . ?
C8 C6 C7 118.1(10) . . ?
C4 C6 C7 119.9(9) . . ?
C6 C7 H7A 109.5 . . ?
C6 C7 H7B 109.5 . . ?
H7A C7 H7B 109.5 . . ?
C6 C7 H7C 109.5 . . ?
H7A C7 H7C 109.5 . . ?
H7B C7 H7C 109.5 . . ?
C6 C8 C9 118.5(10) . . ?
C6 C8 H8 120.8 . . ?
C9 C8 H8 120.8 . . ?
C2 C9 N2 107.3(8) . . ?
C2 C9 C8 119.4(9) . . ?
N2 C9 C8 133.3(9) . . ?
N1 C10 C11 113.5(9) . . ?
N1 C10 H10A 108.9 . . ?
C11 C10 H10A 108.9 . . ?
N1 C10 H10B 108.9 . . ?
C11 C10 H10B 108.9 . . ?
H10A C10 H10B 107.7 . . ?
C12 C11 C17 116.8(11) . . ?
C12 C11 C10 122.5(10) . . ?
C17 C11 C10 120.6(10) . . ?
C11 C12 C13 122.1(12) . . ?
C11 C12 H12 119.0 . . ?
C13 C12 H12 119.0 . . ?
C14 C13 C12 120.6(12) . . ?
C14 C13 H13 119.7 . . ?
C12 C13 H13 119.7 . . ?
C16 C14 C13 117.5(11) . . ?
C16 C14 C15 122.9(12) . . ?
C13 C14 C15 119.5(12) . . ?
C14 C15 H15A 109.5 . . ?
C14 C15 H15B 109.5 . . ?
H15A C15 H15B 109.5 . . ?
C14 C15 H15C 109.5 . . ?
H15A C15 H15C 109.5 . . ?
H15B C15 H15C 109.5 . . ?
C14 C16 C17 121.9(11) . . ?
C14 C16 H16 119.0 . . ?
C17 C16 H16 119.0 . . ?
C16 C17 C11 121.0(11) . . ?
C16 C17 H17 119.5 . . ?
C11 C17 H17 119.5 . . ?
N2 C18 C19 109.7(7) . . ?
N2 C18 C25 111.3(7) . . ?
C19 C18 C25 115.8(8) . . ?
N2 C18 H18 106.5 . . ?
C19 C18 H18 106.5 . . ?
C25 C18 H18 106.5 . . ?
C20 C19 C24 117.8(10) . . ?
C20 C19 C18 118.9(9) . . ?
C24 C19 C18 123.3(9) . . ?
C19 C20 C21 121.6(11) . . ?
C19 C20 H20 119.2 . . ?
C21 C20 H20 119.2 . . ?
C20 C21 C22 119.5(13) . . ?
C20 C21 H21 120.2 . . ?
C22 C21 H21 120.2 . . ?
C23 C22 C21 118.4(13) . . ?
C23 C22 H22 120.8 . . ?
C21 C22 H22 120.8 . . ?
C22 C23 C24 121.4(13) . . ?
C22 C23 H23 119.3 . . ?
C24 C23 H23 119.3 . . ?
C23 C24 C19 121.1(11) . . ?
C23 C24 H24 119.4 . . ?
C19 C24 H24 119.4 . . ?
C30 C25 C26 117.6(9) . . ?
C30 C25 C18 125.0(9) . . ?
C26 C25 C18 117.4(9) . . ?
C27 C26 C25 121.7(10) . . ?
C27 C26 H26 119.1 . . ?
C25 C26 H26 119.1 . . ?
C28 C27 C26 119.8(11) . . ?
C28 C27 H27 120.1 . . ?
C26 C27 H27 120.1 . . ?
C27 C28 C29 118.7(11) . . ?
C27 C28 H28 120.7 . . ?
C29 C28 H28 120.7 . . ?
C30 C29 C28 121.5(11) . . ?
C30 C29 H29 119.3 . . ?
C28 C29 H29 119.3 . . ?
C25 C30 C29 120.8(10) . . ?
C25 C30 H30 119.6 . . ?
C29 C30 H30 119.6 . . ?
N3 C31 C32 119.8(13) . . ?
N3 C31 H31 120.1 . . ?
C32 C31 H31 120.1 . . ?
C33 C32 C31 118.8(15) . . ?
C33 C32 H32 120.6 . . ?
C31 C32 H32 120.6 . . ?
C32 C33 C34 121.8(14) . . ?
C32 C33 H33 119.1 . . ?
C34 C33 H33 119.1 . . ?
C35 C34 C33 116.2(14) . . ?
C35 C34 H34 121.9 . . ?
C33 C34 H34 121.9 . . ?
N3 C35 C34 124.5(14) . . ?
N3 C35 H35 117.8 . . ?
C34 C35 H35 117.8 . . ?

loop_
_geom_bond_atom_site_label_1
_geom_bond_atom_site_label_2
_geom_bond_distance
_geom_bond_site_symmetry_2
_geom_bond_publ_flag
Pd1 C1 1.966(10) . ?
Pd1 N3 2.101(9) . ?
Pd1 Br2 2.4385(17) . ?
Pd1 Br1 2.4458(16) . ?
N1 C1 1.364(12) . ?
N1 C2 1.408(12) . ?
N1 C10 1.453(12) . ?
N2 C1 1.362(11) . ?
N2 C9 1.404(11) . ?
N2 C18 1.487(11) . ?
N3 C35 1.336(14) . ?
N3 C31 1.343(15) . ?
C2 C3 1.386(13) . ?
C2 C9 1.399(13) . ?
C3 C4 1.399(14) . ?
C3 H3 0.9300 . ?
C4 C6 1.431(14) . ?
C4 C5 1.496(14) . ?
C5 H5A 0.9600 . ?
C5 H5B 0.9600 . ?
C5 H5C 0.9600 . ?
C6 C8 1.386(14) . ?
C6 C7 1.524(13) . ?
C7 H7A 0.9600 . ?
C7 H7B 0.9600 . ?
C7 H7C 0.9600 . ?
C8 C9 1.409(12) . ?
C8 H8 0.9300 . ?
C10 C11 1.501(14) . ?
C10 H10A 0.9700 . ?
C10 H10B 0.9700 . ?
C11 C12 1.395(15) . ?
C11 C17 1.398(14) . ?
C12 C13 1.400(15) . ?
C12 H12 0.9300 . ?
C13 C14 1.395(17) . ?
C13 H13 0.9300 . ?
C14 C16 1.386(16) . ?
C14 C15 1.528(16) . ?
C15 H15A 0.9600 . ?
C15 H15B 0.9600 . ?
C15 H15C 0.9600 . ?
C16 C17 1.398(15) . ?
C16 H16 0.9300 . ?
C17 H17 0.9300 . ?
C18 C19 1.521(13) . ?
C18 C25 1.535(13) . ?
C18 H18 0.9800 . ?
C19 C20 1.363(14) . ?
C19 C24 1.399(13) . ?
C20 C21 1.385(15) . ?
C20 H20 0.9300 . ?
C21 C22 1.421(19) . ?
C21 H21 0.9300 . ?
C22 C23 1.348(19) . ?
C22 H22 0.9300 . ?
C23 C24 1.377(14) . ?
C23 H23 0.9300 . ?
C24 H24 0.9300 . ?
C25 C30 1.367(14) . ?
C25 C26 1.403(14) . ?
C26 C27 1.376(15) . ?
C26 H26 0.9300 . ?
C27 C28 1.374(16) . ?
C27 H27 0.9300 . ?
C28 C29 1.382(15) . ?
C28 H28 0.9300 . ?
C29 C30 1.375(15) . ?
C29 H29 0.9300 . ?
C30 H30 0.9300 . ?
C31 C32 1.406(17) . ?
C31 H31 0.9300 . ?
C32 C33 1.35(2) . ?
C32 H32 0.9300 . ?
C33 C34 1.367(19) . ?
C33 H33 0.9300 . ?
C34 C35 1.363(16) . ?
C34 H34 0.9300 . ?
C35 H35 0.9300 . ?

loop_
_geom_torsion_atom_site_label_1
_geom_torsion_atom_site_label_2
_geom_torsion_atom_site_label_3
_geom_torsion_atom_site_label_4
_geom_torsion
_geom_torsion_site_symmetry_1
_geom_torsion_site_symmetry_2
_geom_torsion_site_symmetry_3
_geom_torsion_site_symmetry_4
_geom_torsion_publ_flag
C9 N2 C1 N1 -0.5(10) . . . . ?
C18 N2 C1 N1 -178.3(7) . . . . ?
C9 N2 C1 Pd1 171.2(7) . . . . ?
C18 N2 C1 Pd1 -6.6(13) . . . . ?
C2 N1 C1 N2 -0.2(10) . . . . ?
C10 N1 C1 N2 -178.9(8) . . . . ?
C2 N1 C1 Pd1 -172.2(6) . . . . ?
C10 N1 C1 Pd1 9.2(13) . . . . ?
C1 N1 C2 C3 178.1(11) . . . . ?
C10 N1 C2 C3 -3.2(17) . . . . ?
C1 N1 C2 C9 0.8(10) . . . . ?
C10 N1 C2 C9 179.4(9) . . . . ?
C9 C2 C3 C4 -1.9(16) . . . . ?
N1 C2 C3 C4 -178.8(10) . . . . ?
C2 C3 C4 C6 -1.1(15) . . . . ?
C2 C3 C4 C5 -179.1(10) . . . . ?
C3 C4 C6 C8 4.0(16) . . . . ?
C5 C4 C6 C8 -178.0(10) . . . . ?
C3 C4 C6 C7 178.3(10) . . . . ?
C5 C4 C6 C7 -3.6(16) . . . . ?
C4 C6 C8 C9 -3.8(16) . . . . ?
C7 C6 C8 C9 -178.3(10) . . . . ?
C3 C2 C9 N2 -178.7(9) . . . . ?
N1 C2 C9 N2 -1.0(10) . . . . ?
C3 C2 C9 C8 2.0(15) . . . . ?
N1 C2 C9 C8 179.7(9) . . . . ?
C1 N2 C9 C2 0.9(10) . . . . ?
C18 N2 C9 C2 178.7(8) . . . . ?
C1 N2 C9 C8 -179.9(11) . . . . ?
C18 N2 C9 C8 -2.1(16) . . . . ?
C6 C8 C9 C2 0.8(15) . . . . ?
C6 C8 C9 N2 -178.2(10) . . . . ?
C1 N1 C10 C11 117.2(10) . . . . ?
C2 N1 C10 C11 -61.2(13) . . . . ?
N1 C10 C11 C12 -33.9(14) . . . . ?
N1 C10 C11 C17 144.2(10) . . . . ?
C17 C11 C12 C13 -0.6(16) . . . . ?
C10 C11 C12 C13 177.6(10) . . . . ?
C11 C12 C13 C14 -1.7(17) . . . . ?
C12 C13 C14 C16 3.3(16) . . . . ?
C12 C13 C14 C15 -173.2(10) . . . . ?
C13 C14 C16 C17 -2.7(16) . . . . ?
C15 C14 C16 C17 173.7(10) . . . . ?
C14 C16 C17 C11 0.4(17) . . . . ?
C12 C11 C17 C16 1.2(15) . . . . ?
C10 C11 C17 C16 -177.0(10) . . . . ?
C1 N2 C18 C19 126.5(9) . . . . ?
C9 N2 C18 C19 -51.0(11) . . . . ?
C1 N2 C18 C25 -104.1(10) . . . . ?
C9 N2 C18 C25 78.4(10) . . . . ?
N2 C18 C19 C20 -60.7(12) . . . . ?
C25 C18 C19 C20 172.4(10) . . . . ?
N2 C18 C19 C24 118.9(10) . . . . ?
C25 C18 C19 C24 -8.1(14) . . . . ?
C24 C19 C20 C21 -3.5(17) . . . . ?
C18 C19 C20 C21 176.0(10) . . . . ?
C19 C20 C21 C22 1.0(19) . . . . ?
C20 C21 C22 C23 2(2) . . . . ?
C21 C22 C23 C24 -3(2) . . . . ?
C22 C23 C24 C19 0.2(19) . . . . ?
C20 C19 C24 C23 3.0(16) . . . . ?
C18 C19 C24 C23 -176.6(10) . . . . ?
N2 C18 C25 C30 -20.7(13) . . . . ?
C19 C18 C25 C30 105.4(11) . . . . ?
N2 C18 C25 C26 159.6(8) . . . . ?
C19 C18 C25 C26 -74.3(11) . . . . ?
C30 C25 C26 C27 -0.5(15) . . . . ?
C18 C25 C26 C27 179.2(10) . . . . ?
C25 C26 C27 C28 -0.1(17) . . . . ?
C26 C27 C28 C29 1.1(17) . . . . ?
C27 C28 C29 C30 -1.5(17) . . . . ?
C26 C25 C30 C29 0.1(15) . . . . ?
C18 C25 C30 C29 -179.6(10) . . . . ?
C28 C29 C30 C25 0.9(17) . . . . ?
C35 N3 C31 C32 -2.5(18) . . . . ?
Pd1 N3 C31 C32 179.1(10) . . . . ?
N3 C31 C32 C33 -1(2) . . . . ?
C31 C32 C33 C34 3(2) . . . . ?
C32 C33 C34 C35 -3(2) . . . . ?
C31 N3 C35 C34 3(2) . . . . ?
Pd1 N3 C35 C34 -178.2(11) . . . . ?
C33 C34 C35 N3 -1(2) . . . . ?
